data_1515944
loop_
_publ_author_name
'Colquhoun, Howard M.'
'Zhu, Zhixue'
'Cardin, Christine J.'
'Drew, Michael G. B.'
'Gan, Yu'

_publ_section_title
;
 Recognition of sequence-information in synthetic copolymer chains by a
 conformationally-constrained tweezer molecule
;
_journal_name_full 'Faraday Discussions'
_journal_page_first 205
_journal_paper_doi 10.1039/b900684b
_journal_volume 143
_journal_year 2009
_chemical_formula_sum 'C41.5 H29.5 N3 O2.75'
_chemical_formula_weight 613.68
_chemical_name_systematic
;
?
;
_space_group_IT_number 88
_symmetry_cell_setting tetragonal
_symmetry_space_group_name_Hall '-I 4ad'
_symmetry_space_group_name_H-M 'I 41/a :2'
_atom_sites_solution_hydrogens geom
_atom_sites_solution_primary direct
_atom_sites_solution_secondary difmap
_audit_creation_method SHELXL-97
_cell_angle_alpha 90.00
_cell_angle_beta 90.00
_cell_angle_gamma 90.00
_cell_formula_units_Z 16
_cell_length_a 28.41(3)
_cell_length_b 28.41(3)
_cell_length_c 16.570(18)
_cell_measurement_temperature 293(2)
_cell_volume 13374(2)
_computing_cell_refinement XDS
_computing_data_collection 'XDS (Kabsch, 1988)'
_computing_data_reduction XDS
_computing_molecular_graphics PLATON(Spek,2004)
_computing_structure_refinement 'SHELXL-97 (Sheldrick, 1997)'
_computing_structure_solution 'SHELXS-97 (Sheldrick, 1997)'
_diffrn_ambient_temperature 293(2)
_diffrn_measured_fraction_theta_full 0.852
_diffrn_measured_fraction_theta_max 0.852
_diffrn_measurement_device 'Marresearch Image Plate'
_diffrn_measurement_method '95 frames, counting time 2 min.'
_diffrn_radiation_monochromator graphite
_diffrn_radiation_source 'fine-focus sealed tube'
_diffrn_radiation_type MoK\a
_diffrn_radiation_wavelength 0.71073
_diffrn_reflns_av_R_equivalents 0.1181
_diffrn_reflns_av_sigmaI/netI 0.1716
_diffrn_reflns_limit_h_max 34
_diffrn_reflns_limit_h_min -32
_diffrn_reflns_limit_k_max 34
_diffrn_reflns_limit_k_min -29
_diffrn_reflns_limit_l_max 18
_diffrn_reflns_limit_l_min -18
_diffrn_reflns_number 15079
_diffrn_reflns_theta_full 25.89
_diffrn_reflns_theta_max 25.89
_diffrn_reflns_theta_min 1.42
_exptl_absorpt_coefficient_mu 0.077
_exptl_absorpt_correction_type none
_exptl_crystal_colour white
_exptl_crystal_density_diffrn 1.219
_exptl_crystal_density_method 'not measured'
_exptl_crystal_description parallelepiped
_exptl_crystal_F_000 5136
_exptl_crystal_size_max 0.30
_exptl_crystal_size_mid 0.25
_exptl_crystal_size_min 0.25
_refine_diff_density_max 0.541
_refine_diff_density_min -0.329
_refine_diff_density_rms 0.078
_refine_ls_extinction_method none
_refine_ls_goodness_of_fit_ref 1.000
_refine_ls_hydrogen_treatment mixed
_refine_ls_matrix_type full
_refine_ls_number_parameters 437
_refine_ls_number_reflns 5541
_refine_ls_number_restraints 0
_refine_ls_restrained_S_all 1.000
_refine_ls_R_factor_all 0.1974
_refine_ls_R_factor_gt 0.1010
_refine_ls_shift/su_max 0.000
_refine_ls_shift/su_mean 0.000
_refine_ls_structure_factor_coef Fsqd
_refine_ls_weighting_details
;
_refine_ls_weighting_details
w=1/[\s^2^(Fo^2^)+(0.1440P)^2^+0.0000P] where P=(Fo^2^+2Fc^2^)/3
;
_refine_ls_weighting_scheme calc
_refine_ls_wR_factor_gt 0.2470
_refine_ls_wR_factor_ref 0.2866
_reflns_number_gt 2412
_reflns_number_total 5541
_reflns_threshold_expression >2sigma(I)
_cod_data_source_file b900684b.txt
_cod_data_source_block 7
_cod_original_cell_volume 13374(26)
_cod_original_sg_symbol_H-M I41/a
_cod_database_code 1515944

loop_
_symmetry_equiv_pos_as_xyz
'x, y, z'
'-x, -y+1/2, z'
'-y+3/4, x+1/4, z+1/4'
'y+1/4, -x+1/4, z+1/4'
'x+1/2, y+1/2, z+1/2'
'-x+1/2, -y+1, z+1/2'
'-y+5/4, x+3/4, z+3/4'
'y+3/4, -x+3/4, z+3/4'
'-x, -y, -z'
'x, y-1/2, -z'
'y-3/4, -x-1/4, -z-1/4'
'-y-1/4, x-1/4, -z-1/4'
'-x+1/2, -y+1/2, -z+1/2'
'x+1/2, y, -z+1/2'
'y-1/4, -x+1/4, -z+1/4'
'-y+1/4, x+1/4, -z+1/4'

loop_
_atom_site_label
_atom_site_type_symbol
_atom_site_fract_x
_atom_site_fract_y
_atom_site_fract_z
_atom_site_U_iso_or_equiv
_atom_site_adp_type
_atom_site_occupancy
_atom_site_symmetry_multiplicity
_atom_site_calc_flag
_atom_site_refinement_flags
C1 C 0.30886(19) -0.04866(19) -0.0321(3) 0.0449(14) Uani 1 1 d .
H1A H 0.3305 -0.0712 -0.0086 0.054 Uiso 1 1 calc R
H1B H 0.3195 -0.0422 -0.0866 0.054 Uiso 1 1 calc R
N2 N 0.31145(15) -0.00560(15) 0.0139(2) 0.0405(11) Uani 1 1 d .
H2 H 0.3084 0.0210 -0.0104 0.049 Uiso 1 1 calc R
C3 C 0.31852(17) -0.00629(19) 0.0937(3) 0.0376(13) Uani 1 1 d .
O3 O 0.31806(14) -0.04312(14) 0.13432(19) 0.0578(11) Uani 1 1 d .
C4 C 0.32579(17) 0.0410(2) 0.1333(3) 0.0375(13) Uani 1 1 d .
N5 N 0.32567(15) 0.07955(15) 0.0861(2) 0.0406(11) Uani 1 1 d .
C6 C 0.33378(19) 0.1206(2) 0.1207(3) 0.0498(14) Uani 1 1 d .
C7 C 0.3409(2) 0.1268(3) 0.2043(4) 0.074(2) Uani 1 1 d .
H7 H 0.3453 0.1565 0.2269 0.088 Uiso 1 1 calc R
C8 C 0.3411(2) 0.0861(3) 0.2513(4) 0.075(2) Uani 1 1 d .
H8 H 0.3464 0.0882 0.3066 0.090 Uiso 1 1 calc R
C9 C 0.3334(2) 0.0429(2) 0.2163(3) 0.0561(16) Uani 1 1 d .
H9 H 0.3334 0.0156 0.2472 0.067 Uiso 1 1 calc R
C10 C 0.3358(2) 0.1644(2) 0.0672(4) 0.0630(18) Uani 1 1 d .
O10 O 0.34764(18) 0.20324(16) 0.0965(3) 0.0881(15) Uani 1 1 d .
N11 N 0.32510(19) 0.15882(17) -0.0106(3) 0.0684(15) Uani 1 1 d .
H11 H 0.3158 0.1319 -0.0283 0.082 Uiso 1 1 calc R
C12 C 0.3294(3) 0.1990(2) -0.0654(4) 0.096(3) Uani 1 1 d .
H12A H 0.3625 0.2046 -0.0763 0.116 Uiso 1 1 calc R
H12B H 0.3169 0.2268 -0.0390 0.116 Uiso 1 1 calc R
C21 C 0.26001(18) -0.07131(19) -0.0366(3) 0.0391(13) Uani 1 1 d .
C22 C 0.2204(2) -0.0470(2) -0.0116(3) 0.0501(15) Uani 1 1 d .
H22 H 0.2234 -0.0159 0.0056 0.060 Uiso 1 1 calc R
C23 C 0.1758(2) -0.0685(2) -0.0118(3) 0.0531(17) Uani 1 1 d .
H23 H 0.1497 -0.0514 0.0051 0.064 Uiso 1 1 calc R
C24 C 0.1700(2) -0.1151(2) -0.0373(3) 0.0504(16) Uani 1 1 d .
C25 C 0.1240(2) -0.1390(3) -0.0341(4) 0.073(2) Uani 1 1 d .
H25 H 0.0979 -0.1236 -0.0131 0.088 Uiso 1 1 calc R
C26 C 0.1203(3) -0.1839(3) -0.0621(4) 0.081(2) Uani 1 1 d .
H26 H 0.0910 -0.1984 -0.0611 0.097 Uiso 1 1 calc R
C27 C 0.1596(3) -0.2097(3) -0.0933(3) 0.0644(19) Uani 1 1 d .
C28 C 0.1554(4) -0.2560(3) -0.1215(5) 0.098(3) Uani 1 1 d .
H28 H 0.1260 -0.2704 -0.1231 0.118 Uiso 1 1 calc R
C29 C 0.1958(4) -0.2809(3) -0.1474(5) 0.100(3) Uani 1 1 d .
H29 H 0.1929 -0.3121 -0.1638 0.120 Uiso 1 1 calc R
C30 C 0.2386(3) -0.2599(3) -0.1487(4) 0.074(2) Uani 1 1 d .
H30 H 0.2647 -0.2765 -0.1673 0.089 Uiso 1 1 calc R
C31 C 0.2439(2) -0.2133(2) -0.1221(3) 0.0520(16) Uani 1 1 d .
C32 C 0.2884(2) -0.1903(2) -0.1214(3) 0.0572(17) Uani 1 1 d .
H32 H 0.3145 -0.2069 -0.1398 0.069 Uiso 1 1 calc R
C33 C 0.2948(2) -0.14544(19) -0.0951(3) 0.0453(14) Uani 1 1 d .
H33 H 0.3247 -0.1322 -0.0955 0.054 Uiso 1 1 calc R
C34 C 0.25519(18) -0.11825(19) -0.0664(2) 0.0367(13) Uani 1 1 d .
C35 C 0.20992(19) -0.1404(2) -0.0670(3) 0.0433(15) Uani 1 1 d .
C36 C 0.2047(2) -0.1881(2) -0.0948(3) 0.0496(16) Uani 1 1 d .
C41 C 0.3041(3) 0.1918(2) -0.1438(4) 0.075(2) Uani 1 1 d .
C42 C 0.3301(3) 0.1836(2) -0.2133(6) 0.091(2) Uani 1 1 d .
H42 H 0.3626 0.1813 -0.2087 0.109 Uiso 1 1 calc R
C43 C 0.3104(4) 0.1789(2) -0.2882(5) 0.095(3) Uani 1 1 d .
H43 H 0.3296 0.1735 -0.3328 0.114 Uiso 1 1 calc R
C44 C 0.2610(4) 0.1820(2) -0.2985(4) 0.075(2) Uani 1 1 d .
C45 C 0.2362(4) 0.1761(3) -0.3761(4) 0.103(4) Uani 1 1 d .
H45 H 0.2540 0.1695 -0.4219 0.123 Uiso 1 1 calc R
C46 C 0.1895(5) 0.1798(3) -0.3837(5) 0.110(4) Uani 1 1 d .
H46 H 0.1752 0.1756 -0.4337 0.132 Uiso 1 1 calc R
C47 C 0.1627(4) 0.1898(3) -0.3158(5) 0.092(3) Uani 1 1 d .
C48 C 0.1156(5) 0.1962(4) -0.3260(7) 0.126(4) Uani 1 1 d .
H48 H 0.1025 0.1940 -0.3773 0.151 Uiso 1 1 calc R
C49 C 0.0877(4) 0.2058(3) -0.2620(9) 0.135(4) Uani 1 1 d .
H49 H 0.0557 0.2102 -0.2710 0.162 Uiso 1 1 calc R
C50 C 0.1045(4) 0.2094(3) -0.1830(7) 0.111(3) Uani 1 1 d .
H50 H 0.0842 0.2146 -0.1398 0.133 Uiso 1 1 calc R
C51 C 0.1546(3) 0.2048(2) -0.1711(4) 0.082(2) Uani 1 1 d .
C52 C 0.1785(4) 0.2096(2) -0.0935(4) 0.085(2) Uani 1 1 d .
H52 H 0.1604 0.2163 -0.0481 0.102 Uiso 1 1 calc R
C53 C 0.2260(3) 0.2048(2) -0.0844(4) 0.079(2) Uani 1 1 d .
H53 H 0.2393 0.2077 -0.0333 0.095 Uiso 1 1 calc R
C54 C 0.2557(3) 0.19524(19) -0.1520(3) 0.0579(18) Uani 1 1 d .
C55 C 0.2332(3) 0.19046(18) -0.2285(3) 0.0603(19) Uani 1 1 d .
C56 C 0.1839(3) 0.1953(2) -0.2377(4) 0.068(2) Uani 1 1 d .
O100 O 0.4173(4) 0.2659(5) 0.1551(9) 0.151(6) Uani 0.50 1 d P
H100 H 0.3908 0.2678 0.1745 0.182 Uiso 0.50 1 calc PR
C101 C 0.4187(7) 0.2897(5) 0.0839(13) 0.142(10) Uani 0.50 1 d P
H10A H 0.3962 0.3149 0.0851 0.170 Uiso 0.50 1 calc PR
H10B H 0.4112 0.2685 0.0405 0.170 Uiso 0.50 1 calc PR
H10C H 0.4496 0.3024 0.0758 0.170 Uiso 0.50 1 calc PR
O200 O 0.0000 -0.2500 -0.0312(17) 0.227(11) Uiso 0.50 2 d SP

loop_
_atom_site_aniso_label
_atom_site_aniso_U_11
_atom_site_aniso_U_22
_atom_site_aniso_U_33
_atom_site_aniso_U_23
_atom_site_aniso_U_13
_atom_site_aniso_U_12
C1 0.047(4) 0.045(4) 0.043(3) -0.006(3) 0.000(2) -0.001(3)
N2 0.057(3) 0.035(3) 0.030(2) 0.0004(18) -0.0054(18) -0.003(2)
C3 0.034(3) 0.050(4) 0.029(3) 0.004(2) 0.001(2) 0.000(3)
O3 0.074(3) 0.058(3) 0.041(2) 0.0165(19) 0.0031(18) 0.000(2)
C4 0.027(3) 0.058(4) 0.028(3) 0.000(2) 0.000(2) 0.005(3)
N5 0.041(3) 0.041(3) 0.040(2) -0.010(2) -0.0050(19) -0.001(2)
C6 0.040(4) 0.054(4) 0.055(3) -0.010(3) 0.001(3) 0.005(3)
C7 0.084(5) 0.077(5) 0.060(4) -0.029(4) -0.004(3) 0.008(4)
C8 0.087(5) 0.100(6) 0.038(4) -0.025(4) -0.004(3) 0.006(5)
C9 0.055(4) 0.074(5) 0.039(3) -0.004(3) 0.002(3) 0.008(4)
C10 0.061(4) 0.044(4) 0.084(5) -0.024(4) -0.006(3) 0.000(4)
O10 0.111(4) 0.048(3) 0.105(3) -0.021(3) -0.006(3) -0.006(3)
N11 0.096(4) 0.047(3) 0.063(3) 0.002(3) -0.008(3) -0.011(3)
C12 0.134(8) 0.053(5) 0.102(6) 0.030(4) -0.023(5) -0.022(5)
C21 0.039(4) 0.050(4) 0.029(3) 0.001(2) -0.003(2) 0.002(3)
C22 0.053(4) 0.057(4) 0.041(3) -0.003(3) -0.005(3) 0.002(4)
C23 0.046(4) 0.077(5) 0.036(3) 0.000(3) 0.003(2) 0.021(4)
C24 0.049(4) 0.074(5) 0.028(3) 0.017(3) -0.009(2) 0.001(4)
C25 0.036(4) 0.115(7) 0.068(4) 0.030(4) -0.007(3) -0.007(4)
C26 0.061(5) 0.099(7) 0.083(5) 0.013(5) -0.019(4) -0.033(5)
C27 0.073(5) 0.061(5) 0.059(4) 0.013(3) -0.018(3) -0.023(4)
C28 0.104(8) 0.099(8) 0.093(6) 0.016(5) -0.039(5) -0.044(6)
C29 0.136(9) 0.078(6) 0.086(6) -0.001(4) -0.038(6) -0.030(7)
C30 0.095(6) 0.066(5) 0.063(4) 0.000(3) -0.019(4) -0.015(5)
C31 0.065(5) 0.044(4) 0.046(3) 0.002(3) -0.015(3) -0.014(4)
C32 0.075(5) 0.051(4) 0.046(3) 0.005(3) -0.003(3) 0.014(4)
C33 0.045(4) 0.042(4) 0.049(3) 0.006(3) 0.000(3) 0.006(3)
C34 0.038(4) 0.050(4) 0.022(2) 0.012(2) -0.004(2) 0.007(3)
C35 0.040(4) 0.065(4) 0.025(3) 0.022(2) -0.003(2) 0.004(3)
C36 0.066(5) 0.042(4) 0.040(3) 0.008(3) -0.021(3) -0.016(4)
C41 0.085(6) 0.051(5) 0.088(5) 0.018(4) 0.017(5) 0.000(4)
C42 0.092(6) 0.050(5) 0.130(7) 0.024(5) 0.021(6) 0.013(4)
C43 0.147(9) 0.051(5) 0.086(6) 0.007(4) 0.052(6) 0.005(6)
C44 0.140(8) 0.018(4) 0.067(5) -0.002(3) 0.024(5) -0.009(4)
C45 0.220(12) 0.043(5) 0.045(5) -0.015(3) 0.036(6) -0.024(7)
C46 0.191(11) 0.076(6) 0.063(6) -0.008(4) 0.001(7) -0.028(8)
C47 0.134(9) 0.063(5) 0.081(7) 0.000(4) -0.006(6) -0.029(6)
C48 0.177(13) 0.097(8) 0.104(8) 0.009(6) -0.011(8) -0.047(9)
C49 0.125(10) 0.108(8) 0.172(11) 0.039(8) -0.065(9) -0.021(7)
C50 0.093(8) 0.083(7) 0.157(9) 0.018(6) 0.020(7) -0.003(6)
C51 0.134(8) 0.038(4) 0.072(5) 0.002(3) 0.020(5) -0.006(5)
C52 0.144(8) 0.049(5) 0.061(5) -0.004(3) 0.039(5) 0.001(5)
C53 0.123(7) 0.059(5) 0.056(4) 0.006(3) 0.000(4) 0.001(5)
C54 0.102(6) 0.028(4) 0.044(4) 0.005(2) 0.024(4) -0.001(4)
C55 0.118(6) 0.023(3) 0.040(4) 0.002(2) 0.029(4) 0.003(4)
C56 0.117(7) 0.031(4) 0.056(4) -0.003(3) 0.015(4) -0.007(4)
O100 0.082(8) 0.115(11) 0.258(15) -0.112(11) -0.095(10) 0.010(8)
C101 0.134(16) 0.049(10) 0.24(2) 0.076(13) 0.139(17) 0.014(10)

loop_
_atom_type_symbol
_atom_type_description
_atom_type_scat_dispersion_real
_atom_type_scat_dispersion_imag
_atom_type_scat_source
C C 0.0033 0.0016 'International Tables Vol C Tables 4.2.6.8 and 6.1.1.4'
H H 0.0000 0.0000 'International Tables Vol C Tables 4.2.6.8 and 6.1.1.4'
N N 0.0061 0.0033 'International Tables Vol C Tables 4.2.6.8 and 6.1.1.4'
O O 0.0106 0.0060 'International Tables Vol C Tables 4.2.6.8 and 6.1.1.4'

loop_
_geom_angle_atom_site_label_1
_geom_angle_atom_site_label_2
_geom_angle_atom_site_label_3
_geom_angle
N2 C1 C21 115.3(4)
C3 N2 C1 121.2(4)
O3 C3 N2 123.0(5)
O3 C3 C4 121.1(4)
N2 C3 C4 115.9(4)
N5 C4 C9 122.9(5)
N5 C4 C3 118.2(4)
C9 C4 C3 118.9(5)
C6 N5 C4 117.8(4)
N5 C6 C7 124.2(6)
N5 C6 C10 118.3(5)
C7 C6 C10 117.6(6)
C8 C7 C6 116.5(6)
C9 C8 C7 120.3(6)
C8 C9 C4 118.4(6)
O10 C10 N11 122.7(6)
O10 C10 C6 120.2(6)
N11 C10 C6 117.1(5)
C10 N11 C12 119.2(6)
N11 C12 C41 113.1(6)
C22 C21 C34 119.5(5)
C22 C21 C1 120.7(5)
C34 C21 C1 119.7(5)
C21 C22 C23 120.9(5)
C24 C23 C22 121.1(5)
C23 C24 C35 119.1(5)
C23 C24 C25 121.9(6)
C35 C24 C25 119.0(6)
C26 C25 C24 119.2(7)
C25 C26 C27 122.8(7)
C28 C27 C36 118.5(8)
C28 C27 C26 122.3(8)
C36 C27 C26 119.2(7)
C27 C28 C29 120.1(8)
C30 C29 C28 120.8(8)
C29 C30 C31 120.5(8)
C36 C31 C30 119.9(6)
C36 C31 C32 118.0(5)
C30 C31 C32 122.1(7)
C33 C32 C31 123.4(6)
C32 C33 C34 120.2(5)
C21 C34 C35 119.9(5)
C21 C34 C33 122.5(5)
C35 C34 C33 117.5(5)
C24 C35 C34 119.3(5)
C24 C35 C36 120.1(6)
C34 C35 C36 120.5(5)
C31 C36 C27 120.1(6)
C31 C36 C35 120.3(6)
C27 C36 C35 119.6(6)
C54 C41 C42 117.4(7)
C54 C41 C12 123.4(7)
C42 C41 C12 119.1(8)
C43 C42 C41 123.5(8)
C42 C43 C44 120.4(7)
C43 C44 C55 117.6(7)
C43 C44 C45 124.6(8)
C55 C44 C45 117.8(9)
C46 C45 C44 123.1(8)
C45 C46 C47 119.0(9)
C48 C47 C46 117.8(10)
C48 C47 C56 120.7(9)
C46 C47 C56 121.5(10)
C49 C48 C47 120.4(11)
C48 C49 C50 123.3(11)
C49 C50 C51 117.3(9)
C56 C51 C50 119.7(8)
C56 C51 C52 115.6(8)
C50 C51 C52 124.8(8)
C53 C52 C51 123.2(7)
C52 C53 C54 121.0(7)
C41 C54 C55 121.7(6)
C41 C54 C53 121.5(7)
C55 C54 C53 116.8(7)
C56 C55 C44 118.5(7)
C56 C55 C54 122.0(6)
C44 C55 C54 119.4(8)
C51 C56 C55 121.3(7)
C51 C56 C47 118.5(9)
C55 C56 C47 120.2(7)

loop_
_geom_bond_atom_site_label_1
_geom_bond_atom_site_label_2
_geom_bond_distance
C1 N2 1.443(6)
C1 C21 1.532(7)
N2 C3 1.337(6)
C3 O3 1.244(6)
C3 C4 1.510(7)
C4 N5 1.345(6)
C4 C9 1.393(7)
N5 C6 1.321(7)
C6 C7 1.411(8)
C6 C10 1.528(8)
C7 C8 1.394(9)
C8 C9 1.376(8)
C10 O10 1.251(7)
C10 N11 1.334(7)
N11 C12 1.463(7)
C12 C41 1.500(10)
C21 C22 1.383(7)
C21 C34 1.429(7)
C22 C23 1.408(8)
C23 C24 1.401(8)
C24 C35 1.429(8)
C24 C25 1.473(8)
C25 C26 1.362(9)
C26 C27 1.433(10)
C27 C28 1.400(10)
C27 C36 1.421(9)
C28 C29 1.415(11)
C29 C30 1.357(10)
C30 C31 1.403(8)
C31 C36 1.400(8)
C31 C32 1.422(8)
C32 C33 1.360(7)
C33 C34 1.445(7)
C34 C35 1.432(7)
C35 C36 1.439(8)
C41 C54 1.385(9)
C41 C42 1.387(10)
C42 C43 1.368(11)
C43 C44 1.418(10)
C44 C55 1.423(9)
C44 C45 1.475(11)
C45 C46 1.337(12)
C46 C47 1.389(12)
C47 C48 1.361(13)
C47 C56 1.435(10)
C48 C49 1.351(13)
C49 C50 1.398(12)
C50 C51 1.442(11)
C51 C56 1.410(9)
C51 C52 1.460(10)
C52 C53 1.367(10)
C53 C54 1.427(9)
C54 C55 1.426(9)
C55 C56 1.414(9)
O100 C101 1.360(18)
